data_7053739
loop_
_publ_author_name
'Hardacre, Christopher'
'Holbrey, John D.'
'Mullan, Claire L.'
'Nieuwenhuyzen, Mark'
'Reichert, W. Matthew'
'Seddon, Kenneth R.'
'Teat, Simon J.'

_publ_section_title
;
 Ionic liquid characteristics of 1-alkyl-n-cyanopyridinium and
 1-alkyl-n-(trifluoromethyl)pyridinium salts
;
_journal_issue 11
_journal_name_full 'New Journal of Chemistry'
_journal_page_first 1953
_journal_paper_doi 10.1039/b805063e
_journal_volume 32
_journal_year 2008
_chemical_formula_sum 'C10 H9 F9 N2 O4 S2'
_chemical_formula_weight 456.31
_chemical_name_common
;1-Ethyl-3-(trifluoromethyl)pyridinium
bis((trifluoromethyl)sulfonyl)amide
;
_chemical_name_systematic
;
1-Ethyl-3-(trifluoromethyl)pyridinium bis{(trifluoromethyl)sulfonyl}amide
;
_space_group_IT_number 2
_symmetry_cell_setting triclinic
_symmetry_space_group_name_Hall '-P 1'
_symmetry_space_group_name_H-M 'P -1'
_atom_sites_solution_hydrogens geom
_atom_sites_solution_primary direct
_atom_sites_solution_secondary difmap
_audit_creation_method SHELXL-97
_cell_angle_alpha 90.366(5)
_cell_angle_beta 90.689(4)
_cell_angle_gamma 114.836(3)
_cell_formula_units_Z 4
_cell_length_a 10.8446(15)
_cell_length_b 12.866(2)
_cell_length_c 13.2369(19)
_cell_measurement_temperature 193(2)
_cell_volume 1675.8(4)
_computing_cell_refinement 'Bruker SAINT v7.34a'
_computing_data_collection 'Bruker APEX2'
_computing_data_reduction 'Bruker SAINT v7.34a'
_computing_molecular_graphics 'Bruker SHELXTL'
_computing_publication_material 'Bruker SHELXTL'
_computing_structure_refinement 'SHELXL-97 (Sheldrick, 1997)'
_computing_structure_solution 'SHELXS-97 (Sheldrick, 1990)'
_diffrn_ambient_temperature 193(2)
_diffrn_measured_fraction_theta_full 0.993
_diffrn_measured_fraction_theta_max 0.993
_diffrn_measurement_device_type 'Bruker Platinum 200 CCD diffractometer'
_diffrn_measurement_method '\w rotation with narrow frames'
_diffrn_radiation_monochromator 'silicon 111'
_diffrn_radiation_source 'advanced light source station 11.3.1'
_diffrn_radiation_type 'synchrotron radiation'
_diffrn_radiation_wavelength 0.77490
_diffrn_reflns_av_R_equivalents 0.0656
_diffrn_reflns_av_sigmaI/netI 0.0780
_diffrn_reflns_limit_h_max 14
_diffrn_reflns_limit_h_min -14
_diffrn_reflns_limit_k_max 17
_diffrn_reflns_limit_k_min -17
_diffrn_reflns_limit_l_max 17
_diffrn_reflns_limit_l_min -17
_diffrn_reflns_number 19285
_diffrn_reflns_theta_full 31.18
_diffrn_reflns_theta_max 31.18
_diffrn_reflns_theta_min 1.68
_exptl_absorpt_coefficient_mu 0.544
_exptl_absorpt_correction_T_max 0.9786
_exptl_absorpt_correction_T_min 0.9476
_exptl_absorpt_correction_type empirical
_exptl_absorpt_process_details SADABS
_exptl_crystal_colour colourless
_exptl_crystal_density_diffrn 1.809
_exptl_crystal_density_method 'not measured'
_exptl_crystal_description block
_exptl_crystal_F_000 912
_exptl_crystal_size_max 0.10
_exptl_crystal_size_mid 0.07
_exptl_crystal_size_min 0.04
_refine_diff_density_max 1.272
_refine_diff_density_min -0.719
_refine_diff_density_rms 0.109
_refine_ls_extinction_method none
_refine_ls_goodness_of_fit_ref 0.992
_refine_ls_hydrogen_treatment geom
_refine_ls_matrix_type full
_refine_ls_number_parameters 487
_refine_ls_number_reflns 8319
_refine_ls_number_restraints 6
_refine_ls_restrained_S_all 0.993
_refine_ls_R_factor_all 0.1033
_refine_ls_R_factor_gt 0.0792
_refine_ls_shift/su_max 0.006
_refine_ls_shift/su_mean 0.000
_refine_ls_structure_factor_coef Fsqd
_refine_ls_weighting_details 'calc w=1/[\s^2^(Fo^2^)+(0.1286P)^2^+2.5580P] where P=(Fo^2^+2Fc^2^)/3'
_refine_ls_weighting_scheme calc
_refine_ls_wR_factor_gt 0.2184
_refine_ls_wR_factor_ref 0.2397
_reflns_number_gt 6004
_reflns_number_total 8319
_reflns_threshold_expression >2sigma(I)
_cod_data_source_file b805063esup1.cif
_cod_data_source_block 37
_cod_depositor_comments
;
The following automatic conversions were performed:

'_symmetry_cell_setting' value 'Triclinic' changed to 'triclinic'
according to /home/saulius/struct/CIF-dictionaries/cif_core.dic
dictionary named 'cif_core.dic' version 2.4.2 from 2011-04-26.

Automatic conversion script
Id: cif_fix_values 1891 2012-01-12 08:04:46Z andrius 
;
_cod_original_sg_symbol_H-M P-1
_cod_database_code 7053739

loop_
_symmetry_equiv_pos_as_xyz
'x, y, z'
'-x, -y, -z'

loop_
_atom_site_aniso_label
_atom_site_aniso_U_11
_atom_site_aniso_U_22
_atom_site_aniso_U_33
_atom_site_aniso_U_23
_atom_site_aniso_U_13
_atom_site_aniso_U_12
N3 0.0311 0.0285 0.0386 -0.0022 -0.0014 0.0105
C5 0.0480 0.0560 0.0590 0.0140 0.0020 0.0160
C6 0.0370 0.0336 0.0450 -0.0013 -0.0056 0.0079
C7 0.0349 0.0345 0.0440 -0.0037 -0.0073 0.0141
C8 0.0356 0.0337 0.0440 -0.0033 -0.0062 0.0157
C9 0.0321 0.0430 0.0550 -0.0010 0.0023 0.0164
C10 0.0380 0.0430 0.0480 0.0007 0.0007 0.0130
C11 0.0400 0.0440 0.0420 0.0045 0.0050 0.0174
C12 0.0610 0.0400 0.0640 0.0080 0.0100 0.0090
F16 0.0760 0.1040 0.0860 -0.0350 -0.0016 0.0560
F17 0.0680 0.0528 0.0920 -0.0342 0.0110 0.0073
F18 0.1320 0.0670 0.0587 -0.0020 0.0480 0.0240
N4 0.0363 0.0470 0.0499 -0.0122 0.0018 0.0157
C13 0.0500 0.0430 0.0480 -0.0093 0.0103 0.0090
C14 0.0400 0.0344 0.0377 0.0023 0.0067 0.0098
C15 0.0336 0.0450 0.0460 -0.0071 0.0054 0.0134
C16 0.0420 0.0380 0.0480 0.0008 0.0074 0.0170
C17 0.0370 0.0500 0.0550 0.0021 0.0013 0.0182
C18 0.0400 0.0510 0.0480 -0.0054 -0.0026 0.0146
C19 0.0530 0.0550 0.0700 -0.0100 0.0060 0.0240
C20 0.0840 0.0560 0.0830 -0.0040 0.0020 0.0190
S1 0.0344 0.0304 0.0376 0.0031 0.0040 0.0111
S2 0.0365 0.0360 0.0395 0.0024 -0.0003 0.0106
F1 0.0810 0.1050 0.0910 -0.0080 0.0215 0.0560
F2 0.1250 0.0860 0.0620 -0.0316 -0.0300 0.0520
F3 0.1010 0.0402 0.0810 0.0014 0.0051 0.0291
F4 0.1390 0.0530 0.1220 -0.0020 0.0220 0.0560
F5 0.1530 0.0710 0.0450 -0.0093 0.0140 0.0140
F6 0.0820 0.0590 0.0780 -0.0092 -0.0105 -0.0147
O1 0.0555 0.0580 0.0650 0.0176 0.0106 0.0343
O2 0.0375 0.0467 0.0561 0.0135 0.0109 0.0102
O3 0.0560 0.0526 0.0461 0.0141 -0.0015 0.0101
O4 0.0394 0.0600 0.0592 0.0014 -0.0022 0.0219
N1 0.0347 0.0480 0.0393 0.0043 0.0012 0.0034
C1 0.0640 0.0600 0.0450 -0.0020 0.0010 0.0310
C2 0.0740 0.0400 0.0500 -0.0001 0.0100 0.0120
S3 0.0353 0.0372 0.0406 -0.0054 0.0035 0.0086
S4 0.0360 0.0321 0.0385 -0.0044 -0.0020 0.0138
F7 0.0585 0.0501 0.0800 0.0119 0.0124 0.0044
F8 0.0880 0.0468 0.1410 0.0084 0.0290 0.0416
F9 0.0990 0.0920 0.0690 0.0323 -0.0111 0.0310
F10 0.0810 0.0398 0.0790 -0.0099 -0.0035 0.0149
F11 0.0700 0.0880 0.0760 0.0138 -0.0010 0.0466
F12 0.0930 0.0660 0.0643 0.0194 0.0328 0.0300
O5 0.0560 0.0536 0.0498 -0.0200 0.0018 0.0058
O6 0.0444 0.0507 0.0598 -0.0014 0.0066 0.0219
O7 0.0405 0.0455 0.0518 -0.0090 -0.0094 0.0137
O8 0.0549 0.0540 0.0534 -0.0140 -0.0040 0.0311
N2 0.0347 0.0530 0.0368 -0.0026 0.0021 0.0094
C3 0.0520 0.0470 0.0600 0.0100 0.0070 0.0230
C4 0.0540 0.0510 0.0460 0.0015 0.0068 0.0220

loop_
_atom_site_label
_atom_site_type_symbol
_atom_site_thermal_displace_type
_atom_site_fract_x
_atom_site_fract_y
_atom_site_fract_z
_atom_site_occupancy
_atom_site_U_iso_or_equiv
F13 F Uiso 0.67650 -0.19430 0.80180 0.504 0.0660
F14 F Uiso 0.88470 -0.10570 0.76660 0.504 0.0740
F15 F Uiso 0.80420 -0.03900 0.88300 0.504 0.0880
N3 N Uani 0.79560 0.09680 0.57750 1.000 0.0334
C5 C Uani 0.77870 -0.08970 0.79310 0.504 0.0562
C6 C Uani 0.73860 -0.02170 0.71870 1.000 0.0410
C7 C Uani 0.83010 0.03720 0.64600 1.000 0.0380
C8 C Uani 0.67440 0.10150 0.57900 1.000 0.0375
C9 C Uani 0.58120 0.04440 0.65080 1.000 0.0432
C10 C Uani 0.61340 -0.01890 0.72200 1.000 0.0444
C11 C Uani 0.89400 0.15960 0.49820 1.000 0.0420
C12 C Uani 0.96700 0.28410 0.52560 1.000 0.0590
F16 F Uani 0.10450 0.59820 0.24850 1.000 0.0827
F17 F Uani 0.30030 0.67200 0.31570 1.000 0.0772
F18 F Uani 0.15400 0.51290 0.36550 1.000 0.0916
N4 N Uani 0.20760 0.39750 0.06500 1.000 0.0451
C13 C Uani 0.20260 0.57430 0.28500 1.000 0.0505
C14 C Uani 0.25150 0.51430 0.20890 1.000 0.0393
C15 C Uani 0.16480 0.45190 0.13330 1.000 0.0426
C16 C Uani 0.33230 0.39970 0.07130 1.000 0.0425
C17 C Uani 0.42090 0.46130 0.14560 1.000 0.0474
C18 C Uani 0.38100 0.52030 0.21530 1.000 0.0479
C19 C Uani 0.11430 0.33860 -0.02370 1.000 0.0589
C20 C Uani 0.03750 0.21710 0.00270 1.000 0.0779
S1 S Uani 0.69843 0.31759 0.06226 1.000 0.0349
S2 S Uani 0.75298 0.28533 0.26344 1.000 0.0389
F1 F Uani 0.61850 0.39610 0.33280 1.000 0.0864
F2 F Uani 0.81450 0.44300 0.40320 1.000 0.0888
F3 F Uani 0.79880 0.50060 0.25470 1.000 0.0742
F4 F Uani 0.70850 0.12850 0.00280 1.000 0.0992
F5 F Uani 0.65270 0.21730 -0.11140 1.000 0.1009
F6 F Uani 0.50960 0.12370 0.00040 1.000 0.0882
O1 O Uani 0.61400 0.37180 0.03300 1.000 0.0558
O2 O Uani 0.84070 0.37740 0.04280 1.000 0.0492
O3 O Uani 0.68610 0.19870 0.33560 1.000 0.0558
O4 O Uani 0.89230 0.31640 0.24560 1.000 0.0525
N1 N Uani 0.65840 0.26150 0.16840 1.000 0.0454
C1 C Uani 0.74650 0.41380 0.31720 1.000 0.0547
C2 C Uani 0.63840 0.18860 -0.01600 1.000 0.0586
S3 S Uani 0.25800 0.19152 0.76552 1.000 0.0400
S4 S Uani 0.31499 0.18072 0.56155 1.000 0.0358
F7 F Uani 0.49540 0.38760 0.52750 1.000 0.0690
F8 F Uani 0.29640 0.37490 0.55940 1.000 0.0871
F9 F Uani 0.33760 0.31990 0.41580 1.000 0.0897
F10 F Uani 0.16040 -0.02970 0.74130 1.000 0.0703
F11 F Uani 0.34620 0.04040 0.82500 1.000 0.0734
F12 F Uani 0.16270 0.02710 0.89470 1.000 0.0752
O5 O Uani 0.33230 0.26710 0.84610 1.000 0.0591
O6 O Uani 0.12540 0.18180 0.74040 1.000 0.0509
O7 O Uani 0.17320 0.12090 0.53830 1.000 0.0476
O8 O Uani 0.40560 0.14210 0.51470 1.000 0.0514
N2 N Uani 0.35680 0.20750 0.67540 1.000 0.0446
C3 C Uani 0.36420 0.32390 0.51310 1.000 0.0521
C4 C Uani 0.23130 0.04970 0.80940 1.000 0.0503
H1 H Uiso 0.55020 -0.05970 0.77230 1.000 0.0532
H2 H Uiso 0.49560 0.04810 0.65180 1.000 0.0518
H3 H Uiso 0.65290 0.14500 0.52970 1.000 0.0450
H4 H Uiso 1.02970 0.32440 0.47170 1.000 0.0886
H5 H Uiso 0.90080 0.31690 0.53410 1.000 0.0886
H6 H Uiso 1.01830 0.29260 0.58900 1.000 0.0886
H7 H Uiso 0.96070 0.12630 0.49030 1.000 0.0504
H8 H Uiso 0.84510 0.15120 0.43290 1.000 0.0504
H9 H Uiso 0.91700 0.03580 0.64440 1.000 0.0457
H10 H Uiso 0.44210 0.56460 0.26720 1.000 0.0575
H11 H Uiso 0.50960 0.46370 0.14930 1.000 0.0568
H12 H Uiso 0.35880 0.35780 0.02350 1.000 0.0510
H13 H Uiso -0.02600 0.17700 -0.05250 1.000 0.1168
H14 H Uiso 0.10090 0.18180 0.01360 1.000 0.1168
H15 H Uiso -0.01320 0.21200 0.06470 1.000 0.1168
H16 H Uiso 0.16800 0.34490 -0.08510 1.000 0.0707
H17 H Uiso 0.05110 0.37460 -0.03700 1.000 0.0707
H18 H Uiso 0.07500 0.44710 0.12910 1.000 0.0511

loop_
_atom_type_symbol
_atom_type_description
_atom_type_scat_dispersion_real
_atom_type_scat_dispersion_imag
_atom_type_scat_source
C C -0.0020 0.0020 'International Tables Vol C Tables 4.2.6.8 and 6.1.1.4'
H H 0.0000 0.0000 'International Tables Vol C Tables 4.2.6.8 and 6.1.1.4'
N N -0.0031 0.0040 'International Tables Vol C Tables 4.2.6.8 and 6.1.1.4'
O O -0.0042 0.0074 'International Tables Vol C Tables 4.2.6.8 and 6.1.1.4'
F F -0.0053 0.0125 'International Tables Vol C Tables 4.2.6.8 and 6.1.1.4'
S S 0.1206 0.1480 'International Tables Vol C Tables 4.2.6.8 and 6.1.1.4'

loop_
_geom_angle_atom_site_label_1
_geom_angle_atom_site_label_2
_geom_angle_atom_site_label_3
_geom_angle
_geom_angle_publ_flag
N1 S1 C2 99.29 yes
O1 S1 C2 103.97 yes
O1 S1 O2 117.11 yes
O1 S1 N1 111.02 yes
O2 S1 N1 116.91 yes
O2 S1 C2 105.80 yes
O3 S2 N1 108.26 yes
O3 S2 O4 118.48 yes
O4 S2 C1 104.89 yes
O3 S2 C1 104.23 yes
O4 S2 N1 116.56 yes
N1 S2 C1 102.28 yes
N2 S3 C4 101.26 yes
O6 S3 N2 116.74 yes
O6 S3 C4 104.72 yes
O5 S3 O6 118.80 yes
O5 S3 N2 108.54 yes
O5 S3 C4 104.35 yes
N2 S4 C3 101.00 yes
O8 S4 C3 104.05 yes
O7 S4 N2 117.16 yes
O8 S4 N2 108.82 yes
O7 S4 O8 117.99 yes
O7 S4 C3 105.40 yes
C8 N3 C11 119.20 yes
C7 N3 C11 119.27 yes
C7 N3 C8 121.53 yes
C16 N4 C19 120.27 yes
C15 N4 C16 121.46 yes
C15 N4 C19 118.17 yes
S1 N1 S2 126.79 yes
S3 N2 S4 126.19 yes
F14 C5 C6 113.64 yes
F15 C5 C6 110.60 yes
F13 C5 F14 106.36 yes
F13 C5 F15 108.45 yes
F13 C5 C6 109.41 yes
F14 C5 F15 108.18 yes
C7 C6 C10 120.61 no
C5 C6 C7 118.13 no
C5 C6 C10 121.26 no
N3 C7 C6 119.23 yes
N3 C8 C9 120.73 yes
C8 C9 C10 119.07 no
C6 C10 C9 118.82 no
N3 C11 C12 110.68 yes
C6 C7 H9 120.00 no
N3 C7 H9 120.00 no
C9 C8 H3 120.00 no
N3 C8 H3 120.00 no
C8 C9 H2 121.00 no
C10 C9 H2 120.00 no
C9 C10 H1 121.00 no
C6 C10 H1 121.00 no
N3 C11 H8 109.00 no
N3 C11 H7 109.00 no
H7 C11 H8 108.00 no
C12 C11 H7 110.00 no
C12 C11 H8 109.00 no
C11 C12 H6 109.00 no
C11 C12 H4 109.00 no
H4 C12 H5 109.00 no
C11 C12 H5 110.00 no
H4 C12 H6 109.00 no
H5 C12 H6 109.00 no
F16 C13 F17 106.74 yes
F18 C13 C14 112.56 yes
F16 C13 F18 106.08 yes
F16 C13 C14 112.08 yes
F17 C13 C14 111.88 yes
F17 C13 F18 107.09 yes
C13 C14 C18 120.86 no
C13 C14 C15 118.93 no
C15 C14 C18 120.20 no
N4 C15 C14 119.34 yes
N4 C16 C17 120.46 yes
C16 C17 C18 119.35 no
C14 C18 C17 119.13 no
N4 C19 C20 107.44 yes
N4 C15 H18 120.00 no
C14 C15 H18 120.00 no
C17 C16 H12 120.00 no
N4 C16 H12 120.00 no
C16 C17 H11 120.00 no
C18 C17 H11 120.00 no
C14 C18 H10 120.00 no
C17 C18 H10 120.00 no
H16 C19 H17 109.00 no
N4 C19 H17 110.00 no
C20 C19 H16 110.00 no
C20 C19 H17 110.00 no
N4 C19 H16 110.00 no
H13 C20 H14 110.00 no
H13 C20 H15 110.00 no
H14 C20 H15 109.00 no
C19 C20 H14 109.00 no
C19 C20 H15 109.00 no
C19 C20 H13 109.00 no
S2 C1 F3 110.78 yes
F1 C1 F2 108.96 yes
S2 C1 F1 110.19 yes
S2 C1 F2 111.04 yes
F2 C1 F3 108.36 yes
F1 C1 F3 107.42 yes
F5 C2 F6 108.88 yes
F4 C2 F6 108.38 yes
S1 C2 F4 111.03 yes
S1 C2 F5 109.22 yes
S1 C2 F6 110.83 yes
F4 C2 F5 108.44 yes
S4 C3 F7 111.38 yes
S4 C3 F8 110.23 yes
S4 C3 F9 110.49 yes
F7 C3 F8 108.08 yes
F7 C3 F9 108.10 yes
F8 C3 F9 108.46 yes
S3 C4 F10 110.45 yes
S3 C4 F11 112.38 yes
S3 C4 F12 109.83 yes
F10 C4 F11 107.00 yes
F10 C4 F12 108.37 yes
F11 C4 F12 108.68 yes

loop_
_geom_bond_atom_site_label_1
_geom_bond_atom_site_label_2
_geom_bond_distance
_geom_bond_publ_flag
S1 C2 1.8181 yes
S1 O1 1.4164 yes
S1 O2 1.4331 yes
S1 N1 1.5645 yes
S2 O4 1.4145 yes
S2 N1 1.5584 yes
S2 C1 1.8240 yes
S2 O3 1.4254 yes
S3 C4 1.8233 yes
S3 O6 1.4251 yes
S3 O5 1.4284 yes
S3 N2 1.5691 yes
S4 C3 1.8130 yes
S4 N2 1.5624 yes
S4 O7 1.4293 yes
S4 O8 1.4205 yes
F13 C5 1.3434 yes
F14 C5 1.3017 yes
F15 C5 1.3224 yes
F16 C13 1.3131 yes
F17 C13 1.3161 yes
F18 C13 1.3084 yes
F1 C1 1.3279 yes
F2 C1 1.3124 yes
F3 C1 1.3207 yes
F4 C2 1.3151 yes
F5 C2 1.3106 yes
F6 C2 1.3135 yes
F7 C3 1.3207 yes
F8 C3 1.3258 yes
F9 C3 1.3124 yes
F10 C4 1.3263 yes
F11 C4 1.3149 yes
F12 C4 1.3250 yes
N3 C7 1.3386 yes
N3 C8 1.3413 yes
N3 C11 1.4856 yes
N4 C15 1.3407 yes
N4 C16 1.3422 yes
N4 C19 1.5141 yes
C5 C6 1.4982 no
C6 C7 1.3732 no
C6 C10 1.3745 no
C8 C9 1.3685 no
C9 C10 1.3836 no
C11 C12 1.4982 no
C7 H9 0.9500 no
C8 H3 0.9500 no
C9 H2 0.9500 no
C10 H1 0.9500 no
C11 H8 0.9900 no
C11 H7 0.9900 no
C12 H6 0.9800 no
C12 H4 0.9800 no
C12 H5 0.9800 no
C13 C14 1.4962 no
C14 C15 1.3649 no
C14 C18 1.3753 no
C16 C17 1.3588 no
C17 C18 1.3752 no
C19 C20 1.4764 no
C15 H18 0.9500 no
C16 H12 0.9500 no
C17 H11 0.9500 no
C18 H10 0.9500 no
C19 H16 0.9900 no
C19 H17 0.9900 no
C20 H15 0.9800 no
C20 H14 0.9800 no
C20 H13 0.9800 no

loop_
_geom_contact_atom_site_label_1
_geom_contact_atom_site_label_2
_geom_contact_distance
_geom_contact_site_symmetry_2
_geom_contact_publ_flag
S1 F3 3.3048 . no
F1 F9 3.0055 . no
F1 O3 2.9247 . no
F1 F8 3.0330 2_666 no
F1 N1 2.9199 . no
F1 F7 2.8983 . no
F2 O3 2.9794 . no
F2 F18 3.0988 2_666 no
F2 F8 3.0899 2_666 no
F2 O4 2.9783 . no
F3 O4 2.9457 . no
F3 S1 3.3048 . no
F3 F16 3.0141 1_655 no
F3 N1 3.0108 . no
F4 O2 2.9486 . no
F4 C20 3.2577 1_655 no
F4 F11 3.0467 2_656 no
F4 F6 3.1102 2_655 no
F4 N1 2.9648 . no
F5 O2 2.9806 . no
F5 F17 3.0123 2_665 no
F5 O1 2.9073 . no
F6 N1 2.8553 . no
F6 F6 3.1013 2_655 no
F6 F11 2.8201 1_554 no
F6 F4 3.1102 2_655 no
F6 O1 2.9312 . no
F7 F7 2.9481 2_666 no
F7 O8 2.8912 . no
F7 F1 2.8983 . no
F7 N2 2.9435 . no
F8 F1 3.0330 2_666 no
F8 C12 3.2825 1_455 no
F8 C1 3.3614 2_666 no
F8 O7 2.9756 . no
F8 N2 2.9375 . no
F8 F2 3.0899 2_666 no
F9 O7 2.9413 . no
F9 O8 2.9871 . no
F9 F1 3.0055 . no
F10 O6 2.9012 . no
F10 N2 3.0380 . no
F10 F14 2.7532 1_455 no
F11 N2 2.8998 . no
F11 F6 2.8201 1_556 no
F11 O5 2.9947 . no
F11 F4 3.0467 2_656 no
F12 C20 3.2901 2_556 no
F12 O5 2.9350 . no
F12 F15 2.9553 2_657 no
F12 O6 3.0009 . no
F13 C16 3.1086 2_656 no
F13 C17 3.2251 2_656 no
F14 F10 2.7532 1_655 no
F15 F12 2.9553 2_657 no
F16 F3 3.0141 1_455 no
F17 C8 3.1269 2_666 no
F17 F5 3.0123 2_665 no
F17 C9 3.3449 2_666 no
F18 F2 3.0988 2_666 no
F2 H5 2.7900 . no
F4 H15 2.8500 1_655 no
F4 H13 2.7900 1_655 no
F7 H10 2.7900 2_666 no
F8 H6 2.7800 1_455 no
F10 H8 2.7600 2_656 no
F11 H2 2.8000 . no
F12 H14 2.8300 1_556 no
F12 H15 2.8700 2_556 no
F13 H1 2.6500 . no
F14 H9 2.3600 . no
F15 H13 2.7300 1_656 no
F15 H14 2.8100 2_656 no
F16 H18 2.4100 . no
F17 H10 2.5500 . no
F18 H4 2.6500 1_455 no
F18 H5 2.8300 2_666 no
O1 C17 3.1641 . no
O1 C16 3.2672 . no
O1 N4 3.0857 2_665 no
O1 C16 3.0856 2_665 no
O1 C17 3.3271 2_665 no
O1 C15 3.3712 2_665 no
O1 F5 2.9073 . no
O1 F6 2.9312 . no
O2 O4 2.9146 . no
O2 F4 2.9486 . no
O2 C15 3.2300 2_665 no
O2 C19 3.3360 1_655 no
O2 F5 2.9806 . no
O3 C11 3.2892 . no
O3 C10 3.1762 2_656 no
O3 F1 2.9247 . no
O3 F2 2.9794 . no
O3 C9 3.2590 2_656 no
O4 O2 2.9146 . no
O4 F3 2.9457 . no
O4 F2 2.9783 . no
O4 C15 3.1294 1_655 no
O5 C19 3.3631 1_556 no
O5 F11 2.9947 . no
O5 F12 2.9350 . no
O5 C17 3.3938 2_666 no
O5 C18 3.2794 2_666 no
O6 O7 2.8960 . no
O6 F12 3.0009 . no
O6 F10 2.9012 . no
O6 C7 3.1855 1_455 no
O7 F9 2.9413 . no
O7 C7 3.1565 2_656 no
O7 F8 2.9756 . no
O7 C11 3.3058 1_455 no
O7 O6 2.8960 . no
O7 C11 3.3983 2_656 no
O8 C7 3.3516 2_656 no
O8 C8 3.1232 2_656 no
O8 N3 3.1547 2_656 no
O8 C9 3.2873 2_656 no
O8 C9 3.2263 . no
O8 F9 2.9871 . no
O8 C8 3.2741 . no
O8 F7 2.8912 . no
O1 H12 2.7000 . no
O1 H11 2.4900 . no
O2 H17 2.5400 1_655 no
O2 H18 2.5600 1_655 no
O2 H17 2.9000 2_665 no
O3 H3 2.6500 . no
O3 H1 2.8000 2_656 no
O3 H8 2.4200 . no
O4 H18 2.5400 1_655 no
O5 H16 2.5600 1_556 no
O5 H12 2.5700 1_556 no
O6 H9 2.5700 1_455 no
O7 H7 2.9100 2_656 no
O7 H7 2.4100 1_455 no
O7 H9 2.9100 1_455 no
O8 H3 2.6700 . no
O8 H2 2.5900 . no
N1 F6 2.8553 . no
N1 F1 2.9199 . no
N1 F3 3.0108 . no
N1 F4 2.9648 . no
N2 F7 2.9435 . no
N2 F10 3.0380 . no
N2 F11 2.8998 . no
N2 F8 2.9375 . no
N3 O8 3.1547 2_656 no
N4 O1 3.0857 2_665 no
N1 H1 2.7600 2_656 no
N2 H10 2.9100 2_666 no
C1 F8 3.3614 2_666 no
C7 O7 3.1565 2_656 no
C7 O8 3.3516 2_656 no
C7 O6 3.1855 1_655 no
C8 F17 3.1269 2_666 no
C8 O8 3.2741 . no
C8 O8 3.1232 2_656 no
C9 O3 3.2590 2_656 no
C9 O8 3.2873 2_656 no
C9 O8 3.2263 . no
C9 F17 3.3449 2_666 no
C10 O3 3.1762 2_656 no
C11 O3 3.2892 . no
C11 O7 3.3058 1_655 no
C11 O7 3.3983 2_656 no
C12 F8 3.2825 1_655 no
C15 O1 3.3712 2_665 no
C15 O4 3.1294 1_455 no
C15 O2 3.2300 2_665 no
C16 O1 3.2672 . no
C16 F13 3.1086 2_656 no
C16 O1 3.0856 2_665 no
C17 O1 3.1641 . no
C17 F13 3.2251 2_656 no
C17 O1 3.3271 2_665 no
C17 O5 3.3938 2_666 no
C18 O5 3.2794 2_666 no
C19 O2 3.3360 1_455 no
C19 O5 3.3631 1_554 no
C20 F4 3.2577 1_455 no
C20 F12 3.2901 2_556 no
C8 H5 2.9000 . no
C15 H15 3.0000 . no
C16 H14 2.9600 . no
H1 O3 2.8000 2_656 no
H1 F13 2.6500 . no
H1 N1 2.7600 2_656 no
H2 O8 2.5900 . no
H2 F11 2.8000 . no
H3 O3 2.6500 . no
H3 O8 2.6700 . no
H3 H8 2.4300 . no
H4 F18 2.6500 1_655 no
H5 F2 2.7900 . no
H5 C8 2.9000 . no
H5 F18 2.8300 2_666 no
H6 F8 2.7800 1_655 no
H7 H9 2.3100 . no
H7 O7 2.9100 2_656 no
H7 O7 2.4100 1_655 no
H8 H3 2.4300 . no
H8 O3 2.4200 . no
H8 F10 2.7600 2_656 no
H9 H7 2.3100 . no
H9 F14 2.3600 . no
H9 O7 2.9100 1_655 no
H9 O6 2.5700 1_655 no
H10 F7 2.7900 2_666 no
H10 F17 2.5500 . no
H10 N2 2.9100 2_666 no
H11 O1 2.4900 . no
H12 O1 2.7000 . no
H12 O5 2.5700 1_554 no
H12 H16 2.4500 . no
H13 F15 2.7300 1_454 no
H13 F4 2.7900 1_455 no
H14 C16 2.9600 . no
H14 F15 2.8100 2_656 no
H14 F12 2.8300 1_554 no
H15 F12 2.8700 2_556 no
H15 F4 2.8500 1_455 no
H15 C15 3.0000 . no
H16 H12 2.4500 . no
H16 O5 2.5600 1_554 no
H17 O2 2.9000 2_665 no
H17 O2 2.5400 1_455 no
H17 H18 2.3500 . no
H18 H17 2.3500 . no
H18 F16 2.4100 . no
H18 O2 2.5600 1_455 no
H18 O4 2.5400 1_455 no

loop_
_geom_torsion_atom_site_label_1
_geom_torsion_atom_site_label_2
_geom_torsion_atom_site_label_3
_geom_torsion_atom_site_label_4
_geom_torsion
_geom_torsion_publ_flag
C2 S1 N1 S2 127.69 no
O1 S1 C2 F5 60.32 no
O2 S1 C2 F5 -63.62 no
N1 S1 C2 F5 174.86 no
O1 S1 C2 F6 -59.63 no
O1 S1 N1 S2 -123.35 no
O2 S1 N1 S2 14.59 no
O2 S1 C2 F4 55.92 no
N1 S1 C2 F4 -65.60 no
O2 S1 C2 F6 176.43 no
N1 S1 C2 F6 54.91 no
O1 S1 C2 F4 179.86 no
O3 S2 C1 F3 -176.44 no
O4 S2 C1 F3 58.36 no
N1 S2 C1 F3 -63.74 no
N1 S2 C1 F2 175.80 no
O3 S2 N1 S1 -166.82 no
O4 S2 C1 F2 -62.10 no
C1 S2 N1 S1 83.51 no
O3 S2 C1 F1 -57.72 no
O4 S2 N1 S1 -30.25 no
O3 S2 C1 F2 63.10 no
N1 S2 C1 F1 54.98 no
O4 S2 C1 F1 177.09 no
O5 S3 C4 F11 -61.68 no
C4 S3 N2 S4 94.96 no
O5 S3 C4 F12 59.43 no
O6 S3 C4 F11 172.77 no
N2 S3 C4 F11 50.99 no
O5 S3 N2 S4 -155.58 no
O6 S3 N2 S4 -18.03 no
N2 S3 C4 F10 -68.41 no
O6 S3 C4 F12 -66.11 no
N2 S3 C4 F12 172.11 no
O6 S3 C4 F10 53.37 no
O5 S3 C4 F10 178.91 no
C3 S4 N2 S3 104.15 no
O7 S4 C3 F7 -178.23 no
O8 S4 N2 S3 -146.73 no
N2 S4 C3 F8 -60.60 no
O8 S4 C3 F7 -53.43 no
O8 S4 C3 F9 66.74 no
N2 S4 C3 F9 179.53 no
O7 S4 C3 F9 -58.06 no
O7 S4 C3 F8 61.81 no
O8 S4 C3 F8 -173.40 no
O7 S4 N2 S3 -9.67 no
N2 S4 C3 F7 59.36 no
C11 N3 C8 C9 179.80 no
C7 N3 C11 C12 -99.55 no
C8 N3 C11 C12 80.21 no
C11 N3 C7 C6 -179.39 no
C7 N3 C8 C9 -0.44 no
C8 N3 C7 C6 0.85 no
C15 N4 C16 C17 -2.53 no
C19 N4 C16 C17 173.90 no
C16 N4 C19 C20 88.18 no
C15 N4 C19 C20 -95.27 no
C19 N4 C15 C14 -174.14 no
C16 N4 C15 C14 2.37 no
F15 C5 C6 C7 107.39 no
F13 C5 C6 C10 46.12 no
F13 C5 C6 C7 -133.22 no
F14 C5 C6 C10 164.82 no
F15 C5 C6 C10 -73.28 no
F14 C5 C6 C7 -14.51 no
C5 C6 C10 C9 -179.37 no
C10 C6 C7 N3 -0.60 no
C5 C6 C7 N3 178.74 no
C7 C6 C10 C9 -0.04 no
N3 C8 C9 C10 -0.22 no
C8 C9 C10 C6 0.45 no
F17 C13 C14 C18 35.02 no
F18 C13 C14 C15 93.52 no
F17 C13 C14 C15 -145.82 no
F16 C13 C14 C15 -25.97 no
F18 C13 C14 C18 -85.63 no
F16 C13 C14 C18 154.88 no
C18 C14 C15 N4 -0.59 no
C13 C14 C18 C17 178.15 no
C13 C14 C15 N4 -179.75 no
C15 C14 C18 C17 -0.99 no
N4 C16 C17 C18 0.87 no
C16 C17 C18 C14 0.85 no
